data_1546601
loop_
_publ_author_name
'Chan, Chieh-Kai'
'Tsai, Yu-Lin'
'Chang, Meng-Yang'

_publ_section_title
;
 CuI Mediated One-Pot Cycloacetalization/Ketalization of o-Carbonyl
 Allylbenzenes: Synthesis of Benzobicyclo[3.2.1]octane Core.
;
_journal_issue 7
_journal_name_full 'Organic letters'
_journal_page_first 1870
_journal_page_last 1873
_journal_paper_doi 10.1021/acs.orglett.7b00630
_journal_volume 19
_journal_year 2017
_chemical_formula_sum 'C19 H20 O4'
_chemical_formula_weight 312.35
_space_group_crystal_system orthorhombic
_space_group_IT_number 61
_space_group_name_Hall '-P 2ac 2ab'
_space_group_name_H-M_alt 'P b c a'
_symmetry_space_group_name_Hall '-P 2ac 2ab'
_symmetry_space_group_name_H-M 'P b c a'
_atom_sites_solution_hydrogens geom
_audit_creation_method SHELXL-2014/6
_cell_angle_alpha 90
_cell_angle_beta 90
_cell_angle_gamma 90
_cell_formula_units_Z 8
_cell_length_a 12.8640(19)
_cell_length_b 14.501(2)
_cell_length_c 16.567(3)
_cell_measurement_reflns_used 5206
_cell_measurement_temperature 100(2)
_cell_measurement_theta_max 26.2835
_cell_measurement_theta_min 2.4476
_cell_volume 3090.4(8)
_computing_cell_refinement 'SAINT V8.34A (Bruker AXS Inc., 2013)'
_computing_data_collection 'Bruker APEX2'
_computing_data_reduction 'SAINT V8.34A (Bruker AXS Inc., 2013)'
_computing_molecular_graphics 'Bruker SHELXTL'
_computing_publication_material 'Bruker SHELXTL'
_computing_structure_refinement 'SHELXL-2014/6 (Sheldrick, 2014)'
_diffrn_ambient_temperature 100(2)
_diffrn_detector_area_resol_mean 8.3333
_diffrn_measured_fraction_theta_full 0.998
_diffrn_measured_fraction_theta_max 0.994
_diffrn_measurement_device_type 'Bruker APEX-II CCD'
_diffrn_measurement_method '\f and \w scans'
_diffrn_radiation_type MoK\a
_diffrn_radiation_wavelength 0.71073
_diffrn_reflns_av_R_equivalents 0.0445
_diffrn_reflns_av_unetI/netI 0.0256
_diffrn_reflns_Laue_measured_fraction_full 0.998
_diffrn_reflns_Laue_measured_fraction_max 0.994
_diffrn_reflns_limit_h_max 16
_diffrn_reflns_limit_h_min -14
_diffrn_reflns_limit_k_max 11
_diffrn_reflns_limit_k_min -18
_diffrn_reflns_limit_l_max 20
_diffrn_reflns_limit_l_min -20
_diffrn_reflns_number 23376
_diffrn_reflns_point_group_measured_fraction_full 0.998
_diffrn_reflns_point_group_measured_fraction_max 0.994
_diffrn_reflns_theta_full 25.242
_diffrn_reflns_theta_max 26.438
_diffrn_reflns_theta_min 2.448
_exptl_absorpt_coefficient_mu 0.093
_exptl_absorpt_correction_T_max 0.9485
_exptl_absorpt_correction_T_min 0.8563
_exptl_absorpt_correction_type multi-scan
_exptl_absorpt_process_details 'SADABS V2014/4 (Bruker AXS Inc.)'
_exptl_crystal_colour Colorless
_exptl_crystal_density_diffrn 1.343
_exptl_crystal_density_meas ?
_exptl_crystal_density_method 'not measured'
_exptl_crystal_description Lump
_exptl_crystal_F_000 1328
_exptl_crystal_size_max 0.15
_exptl_crystal_size_mid 0.10
_exptl_crystal_size_min 0.10
_refine_diff_density_max 0.289
_refine_diff_density_min -0.239
_refine_diff_density_rms 0.039
_refine_ls_extinction_method none
_refine_ls_goodness_of_fit_ref 1.043
_refine_ls_hydrogen_treatment constr
_refine_ls_matrix_type full
_refine_ls_number_parameters 211
_refine_ls_number_reflns 3167
_refine_ls_number_restraints 0
_refine_ls_restrained_S_all 1.043
_refine_ls_R_factor_all 0.0477
_refine_ls_R_factor_gt 0.0345
_refine_ls_shift/su_max 0.001
_refine_ls_shift/su_mean 0.000
_refine_ls_structure_factor_coef Fsqd
_refine_ls_weighting_details 'w=1/[\s^2^(Fo^2^)+(0.0361P)^2^+1.2034P] where P=(Fo^2^+2Fc^2^)/3'
_refine_ls_weighting_scheme calc
_refine_ls_wR_factor_gt 0.0786
_refine_ls_wR_factor_ref 0.0850
_reflns_Friedel_coverage 0.000
_reflns_number_gt 2565
_reflns_number_total 3167
_reflns_threshold_expression 'I > 2\s(I)'
_cod_data_source_file ol7b00630_si_002.cif
_cod_data_source_block mo_161048LT_0m
_cod_depositor_comments
;
The following automatic conversions were performed:

'_exptl_crystal_density_meas' value 'not measured' was changed to '?'
- the value is perceived as not measured.

Automatic conversion script
Id: cif_fix_values 4973 2017-02-22 13:04:09Z antanas 

 Adding full bibliography for 1546601--1546602.cif.
;
_cod_original_cell_volume 3090.5(8)
_cod_database_code 1546601
_shelx_space_group_comment
;
The symmetry employed for this shelxl refinement is uniquely defined
by the following loop, which should always be used as a source of
symmetry information in preference to the above space-group names.
They are only intended as comments.
;
_shelxl_version_number 2014/6

loop_
_space_group_symop_operation_xyz
'x, y, z'
'x+1/2, -y+1/2, -z'
'-x, y+1/2, -z+1/2'
'-x+1/2, -y, z+1/2'
'-x, -y, -z'
'-x-1/2, y-1/2, z'
'x, -y-1/2, z-1/2'
'x-1/2, y, -z-1/2'

loop_
_atom_site_label
_atom_site_type_symbol
_atom_site_fract_x
_atom_site_fract_y
_atom_site_fract_z
_atom_site_U_iso_or_equiv
_atom_site_adp_type
_atom_site_occupancy
_atom_site_site_symmetry_order
_atom_site_calc_flag
_atom_site_refinement_flags_posn
_atom_site_refinement_flags_adp
O1 O 0.13951(7) 1.01689(6) 0.67745(5) 0.0181(2) Uani 1 1 d . .
O2 O 0.34689(7) 1.04113(6) 0.68380(5) 0.0170(2) Uani 1 1 d . .
O3 O 0.50216(7) 0.81196(6) 0.49580(5) 0.0186(2) Uani 1 1 d . .
O4 O 0.44439(7) 0.70768(6) 0.58632(6) 0.0206(2) Uani 1 1 d . .
C1 C 0.02921(10) 1.00676(10) 0.67152(8) 0.0210(3) Uani 1 1 d . .
H20 H 0.0073 1.0181 0.6158 0.032 Uiso 1 1 calc R U
H3 H -0.0048 1.0512 0.7074 0.032 Uiso 1 1 calc R U
H1 H 0.0095 0.9440 0.6873 0.032 Uiso 1 1 calc R U
C2 C 0.19830(10) 0.95653(9) 0.63340(7) 0.0155(3) Uani 1 1 d . .
C3 C 0.30616(10) 0.97117(9) 0.63680(7) 0.0149(3) Uani 1 1 d . .
C4 C 0.37392(9) 0.91115(9) 0.59835(7) 0.0148(3) Uani 1 1 d . .
C5 C 0.33364(10) 0.83583(8) 0.55497(7) 0.0148(3) Uani 1 1 d . .
C6 C 0.41024(9) 0.76560(9) 0.52088(7) 0.0160(3) Uani 1 1 d . .
C7 C 0.36754(9) 0.70496(9) 0.45415(8) 0.0168(3) Uani 1 1 d . .
C8 C 0.34520(9) 0.61287(9) 0.47226(8) 0.0179(3) Uani 1 1 d . .
H16 H 0.3600 0.5899 0.5247 0.021 Uiso 1 1 calc R U
C9 C 0.30208(10) 0.55457(9) 0.41536(8) 0.0201(3) Uani 1 1 d . .
H15 H 0.2868 0.4924 0.4289 0.024 Uiso 1 1 calc R U
C10 C 0.28121(10) 0.58758(10) 0.33825(8) 0.0218(3) Uani 1 1 d . .
H2 H 0.2518 0.5481 0.2986 0.026 Uiso 1 1 calc R U
C11 C 0.32743(10) 1.13271(9) 0.65418(8) 0.0204(3) Uani 1 1 d . .
H5 H 0.3603 1.1402 0.6012 0.031 Uiso 1 1 calc R U
H6 H 0.3564 1.1779 0.6920 0.031 Uiso 1 1 calc R U
H4 H 0.2523 1.1424 0.6492 0.031 Uiso 1 1 calc R U
C12 C 0.49022(10) 0.92581(9) 0.60252(8) 0.0181(3) Uani 1 1 d . .
H19 H 0.5110 0.9384 0.6590 0.022 Uiso 1 1 calc R U
H18 H 0.5097 0.9798 0.5692 0.022 Uiso 1 1 calc R U
C13 C 0.54672(10) 0.84062(9) 0.57196(8) 0.0193(3) Uani 1 1 d . .
H17 H 0.6228 0.8530 0.5661 0.023 Uiso 1 1 calc R U
C14 C 0.52793(10) 0.75571(10) 0.62509(9) 0.0232(3) Uani 1 1 d . .
H7 H 0.5909 0.7166 0.6277 0.028 Uiso 1 1 calc R U
H8 H 0.5082 0.7742 0.6805 0.028 Uiso 1 1 calc R U
C15 C 0.22732(9) 0.82403(9) 0.54944(8) 0.0160(3) Uani 1 1 d . .
H10 H 0.2003 0.7741 0.5189 0.019 Uiso 1 1 calc R U
C16 C 0.15915(10) 0.88419(9) 0.58794(7) 0.0166(3) Uani 1 1 d . .
H9 H 0.0862 0.8757 0.5831 0.020 Uiso 1 1 calc R U
C17 C 0.30367(10) 0.67830(10) 0.31979(8) 0.0209(3) Uani 1 1 d . .
H14 H 0.2897 0.7001 0.2668 0.025 Uiso 1 1 calc R U
C18 C 0.34628(10) 0.73927(9) 0.37646(8) 0.0183(3) Uani 1 1 d . .
C19 C 0.36773(11) 0.83756(10) 0.35236(9) 0.0242(3) Uani 1 1 d . .
H12 H 0.4426 0.8458 0.3439 0.036 Uiso 1 1 calc R U
H11 H 0.3441 0.8791 0.3952 0.036 Uiso 1 1 calc R U
H13 H 0.3305 0.8517 0.3023 0.036 Uiso 1 1 calc R U

loop_
_atom_site_aniso_label
_atom_site_aniso_U_11
_atom_site_aniso_U_22
_atom_site_aniso_U_33
_atom_site_aniso_U_23
_atom_site_aniso_U_13
_atom_site_aniso_U_12
O1 0.0130(4) 0.0215(5) 0.0198(5) -0.0038(4) 0.0012(4) 0.0011(4)
O2 0.0181(5) 0.0153(5) 0.0176(5) -0.0013(4) -0.0043(4) -0.0014(4)
O3 0.0128(4) 0.0257(5) 0.0172(4) -0.0041(4) 0.0008(3) -0.0028(4)
O4 0.0202(5) 0.0206(5) 0.0209(5) 0.0018(4) -0.0068(4) 0.0000(4)
C1 0.0140(6) 0.0261(7) 0.0229(7) -0.0017(6) 0.0038(5) -0.0002(5)
C2 0.0156(6) 0.0178(6) 0.0130(6) 0.0015(5) 0.0007(5) 0.0013(5)
C3 0.0174(6) 0.0152(6) 0.0120(6) 0.0007(5) -0.0024(5) -0.0027(5)
C4 0.0142(6) 0.0175(6) 0.0127(6) 0.0027(5) -0.0013(5) -0.0023(5)
C5 0.0165(6) 0.0157(6) 0.0123(6) 0.0018(5) 0.0001(5) -0.0011(5)
C6 0.0139(6) 0.0188(7) 0.0154(6) 0.0009(5) -0.0008(5) -0.0006(5)
C7 0.0111(6) 0.0214(7) 0.0180(6) -0.0030(6) 0.0012(5) 0.0022(5)
C8 0.0141(6) 0.0218(7) 0.0178(6) -0.0001(6) 0.0003(5) 0.0024(5)
C9 0.0168(7) 0.0180(7) 0.0255(7) -0.0021(6) 0.0033(5) 0.0007(5)
C10 0.0151(6) 0.0288(8) 0.0214(7) -0.0096(6) 0.0003(5) 0.0013(5)
C11 0.0205(7) 0.0161(7) 0.0245(7) 0.0004(6) 0.0002(5) -0.0016(5)
C12 0.0149(6) 0.0217(7) 0.0176(6) -0.0021(6) -0.0013(5) -0.0032(5)
C13 0.0125(6) 0.0263(7) 0.0190(7) -0.0047(6) -0.0025(5) -0.0015(5)
C14 0.0195(7) 0.0259(7) 0.0243(7) -0.0019(6) -0.0079(6) 0.0015(6)
C15 0.0163(6) 0.0157(6) 0.0160(6) 0.0001(5) -0.0018(5) -0.0026(5)
C16 0.0126(6) 0.0197(7) 0.0176(6) 0.0017(5) -0.0012(5) -0.0026(5)
C17 0.0165(6) 0.0296(8) 0.0166(6) -0.0028(6) 0.0001(5) 0.0033(6)
C18 0.0145(6) 0.0218(7) 0.0187(6) -0.0010(6) 0.0020(5) 0.0025(5)
C19 0.0276(8) 0.0249(8) 0.0201(7) 0.0021(6) -0.0024(6) -0.0012(6)

loop_
_atom_type_symbol
_atom_type_description
_atom_type_scat_dispersion_real
_atom_type_scat_dispersion_imag
_atom_type_scat_source
C C 0.0033 0.0016 'International Tables Vol C Tables 4.2.6.8 and 6.1.1.4'
H H 0.0000 0.0000 'International Tables Vol C Tables 4.2.6.8 and 6.1.1.4'
O O 0.0106 0.0060 'International Tables Vol C Tables 4.2.6.8 and 6.1.1.4'

loop_
_geom_angle_atom_site_label_1
_geom_angle_atom_site_label_2
_geom_angle_atom_site_label_3
_geom_angle
C2 O1 C1 116.51(10)
C3 O2 C11 114.81(10)
C6 O3 C13 102.15(9)
C14 O4 C6 106.43(10)
O1 C1 H20 109.5
O1 C1 H3 109.5
H20 C1 H3 109.5
O1 C1 H1 109.5
H20 C1 H1 109.5
H3 C1 H1 109.5
O1 C2 C16 124.98(12)
O1 C2 C3 115.34(11)
C16 C2 C3 119.68(12)
O2 C3 C4 118.76(11)
O2 C3 C2 120.53(11)
C4 C3 C2 120.50(12)
C3 C4 C5 119.38(11)
C3 C4 C12 120.83(11)
C5 C4 C12 119.79(11)
C15 C5 C4 119.66(12)
C15 C5 C6 122.16(11)
C4 C5 C6 118.01(11)
O3 C6 O4 104.01(9)
O3 C6 C7 111.26(10)
O4 C6 C7 108.74(10)
O3 C6 C5 109.24(10)
O4 C6 C5 107.92(10)
C7 C6 C5 115.04(10)
C8 C7 C18 119.61(12)
C8 C7 C6 118.17(11)
C18 C7 C6 122.18(12)
C9 C8 C7 121.34(12)
C9 C8 H16 119.3
C7 C8 H16 119.3
C8 C9 C10 119.56(13)
C8 C9 H15 120.2
C10 C9 H15 120.2
C17 C10 C9 119.40(13)
C17 C10 H2 120.3
C9 C10 H2 120.3
O2 C11 H5 109.5
O2 C11 H6 109.5
H5 C11 H6 109.5
O2 C11 H4 109.5
H5 C11 H4 109.5
H6 C11 H4 109.5
C4 C12 C13 110.09(11)
C4 C12 H19 109.6
C13 C12 H19 109.6
C4 C12 H18 109.6
C13 C12 H18 109.6
H19 C12 H18 108.2
O3 C13 C12 109.54(10)
O3 C13 C14 101.98(10)
C12 C13 C14 112.71(11)
O3 C13 H17 110.8
C12 C13 H17 110.8
C14 C13 H17 110.8
O4 C14 C13 104.56(10)
O4 C14 H7 110.8
C13 C14 H7 110.8
O4 C14 H8 110.8
C13 C14 H8 110.8
H7 C14 H8 108.9
C5 C15 C16 121.06(12)
C5 C15 H10 119.5
C16 C15 H10 119.5
C2 C16 C15 119.63(12)
C2 C16 H9 120.2
C15 C16 H9 120.2
C10 C17 C18 122.31(13)
C10 C17 H14 118.8
C18 C17 H14 118.8
C17 C18 C7 117.77(12)
C17 C18 C19 119.43(12)
C7 C18 C19 122.80(12)
C18 C19 H12 109.5
C18 C19 H11 109.5
H12 C19 H11 109.5
C18 C19 H13 109.5
H12 C19 H13 109.5
H11 C19 H13 109.5

loop_
_geom_bond_atom_site_label_1
_geom_bond_atom_site_label_2
_geom_bond_distance
O1 C2 1.3677(15)
O1 C1 1.4299(15)
O2 C3 1.3821(15)
O2 C11 1.4377(16)
O3 C6 1.4222(15)
O3 C13 1.4468(15)
O4 C14 1.4326(16)
O4 C6 1.4401(15)
C1 H20 0.9800
C1 H3 0.9800
C1 H1 0.9800
C2 C16 1.3861(18)
C2 C3 1.4048(18)
C3 C4 1.3867(18)
C4 C5 1.4065(18)
C4 C12 1.5126(17)
C5 C15 1.3814(18)
C5 C6 1.5255(17)
C6 C7 1.5156(18)
C7 C8 1.3984(19)
C7 C18 1.4069(18)
C8 C9 1.3824(19)
C8 H16 0.9500
C9 C10 1.390(2)
C9 H15 0.9500
C10 C17 1.381(2)
C10 H2 0.9500
C11 H5 0.9800
C11 H6 0.9800
C11 H4 0.9800
C12 C13 1.5201(18)
C12 H19 0.9900
C12 H18 0.9900
C13 C14 1.533(2)
C13 H17 1.0000
C14 H7 0.9900
C14 H8 0.9900
C15 C16 1.3918(18)
C15 H10 0.9500
C16 H9 0.9500
C17 C18 1.4013(19)
C17 H14 0.9500
C18 C19 1.5057(19)
C19 H12 0.9800
C19 H11 0.9800
C19 H13 0.9800
